data_7240790
loop_
_publ_author_name
'Shimoyama, Daisuke'
'Sekiya, Ryo'
'Maekawa, Hiroyuki'
'Kudo, Hiroto'
'HAINO, Takeharu'

_publ_section_title
;
 One-dimensional arrangement of NORIA in the solid-state
;
_journal_name_full CrystEngComm
_journal_paper_doi 10.1039/D0CE00650E
_journal_year 2020
_chemical_formula_moiety '(C102 H96 O24), 4(C7 H14), 10(C3 H7 N O), 2(C H Cl3), 4(H2 O)'
_chemical_formula_sum 'C162 H224 Cl6 N10 O38'
_chemical_formula_weight 3132.2
_space_group_IT_number 2
_space_group_name_Hall '-P 1'
_space_group_name_H-M_alt 'P -1'
_symmetry_cell_setting triclinic
_symmetry_Int_Tables_number 2
_symmetry_space_group_name_Hall '-P 1'
_symmetry_space_group_name_H-M 'P -1'
_atom_sites_solution_hydrogens geom
_audit_creation_date 2020-06-16T13:48:46-00:00
_audit_creation_method 'WinGX routine CIF_UPDATE'
_audit_update_record
;
2020-06-17 deposited with the CCDC.	2020-06-26 downloaded from the CCDC.
;
_cell_angle_alpha 69.675(4)
_cell_angle_beta 70.062(4)
_cell_angle_gamma 82.109(4)
_cell_formula_units_Z 1
_cell_length_a 14.996(5)
_cell_length_b 15.490(5)
_cell_length_c 19.749(6)
_cell_measurement_reflns_used 5334
_cell_measurement_temperature 93(2)
_cell_measurement_theta_max 28.61
_cell_measurement_theta_min 2.62
_cell_volume 4043(2)
_computing_cell_refinement 'Bruker SAINT'
_computing_data_collection 'Bruker APEX2'
_computing_structure_refinement 'SHELXL-2018/3 (Sheldrick, 2018)'
_computing_structure_solution 'SHELXT 2014/5 (Sheldrick, 2014)'
_diffrn_ambient_temperature 93(2)
_diffrn_measured_fraction_theta_full 0.974
_diffrn_measured_fraction_theta_max 0.942
_diffrn_measurement_device_type 'Bluker APEX-II CCD'
_diffrn_measurement_method '\w scans'
_diffrn_radiation_monochromator graphite
_diffrn_radiation_source 'sealed tube'
_diffrn_radiation_type MoK\a
_diffrn_radiation_wavelength 0.71073
_diffrn_reflns_av_R_equivalents 0.0255
_diffrn_reflns_av_unetI/netI 0.0726
_diffrn_reflns_Laue_measured_fraction_full 0.974
_diffrn_reflns_Laue_measured_fraction_max 0.942
_diffrn_reflns_limit_h_max 19
_diffrn_reflns_limit_h_min -19
_diffrn_reflns_limit_k_max 14
_diffrn_reflns_limit_k_min -20
_diffrn_reflns_limit_l_max 19
_diffrn_reflns_limit_l_min -26
_diffrn_reflns_number 23654
_diffrn_reflns_point_group_measured_fraction_full 0.974
_diffrn_reflns_point_group_measured_fraction_max 0.942
_diffrn_reflns_theta_full 25.242
_diffrn_reflns_theta_max 27.994
_diffrn_reflns_theta_min 1.79
_exptl_absorpt_coefficient_mu 0.186
_exptl_absorpt_correction_type none
_exptl_crystal_colour colorless
_exptl_crystal_density_diffrn 1.286
_exptl_crystal_description block
_exptl_crystal_F_000 1672
_exptl_crystal_size_max 0.3
_exptl_crystal_size_mid 0.2
_exptl_crystal_size_min 0.14
_refine_diff_density_max 1.364
_refine_diff_density_min -0.893
_refine_diff_density_rms 0.086
_refine_ls_extinction_method none
_refine_ls_goodness_of_fit_ref 1.053
_refine_ls_hydrogen_treatment constr
_refine_ls_matrix_type full
_refine_ls_number_parameters 716
_refine_ls_number_reflns 18367
_refine_ls_number_restraints 0
_refine_ls_restrained_S_all 1.053
_refine_ls_R_factor_all 0.1666
_refine_ls_R_factor_gt 0.1181
_refine_ls_shift/su_max 0.001
_refine_ls_shift/su_mean 0
_refine_ls_structure_factor_coef Fsqd
_refine_ls_weighting_details 'w=1/[\s^2^(Fo^2^)+(0.1963P)^2^+6.4842P] where P=(Fo^2^+2Fc^2^)/3'
_refine_ls_weighting_scheme calc
_refine_ls_wR_factor_gt 0.348
_refine_ls_wR_factor_ref 0.3865
_reflns_Friedel_coverage 0
_reflns_number_gt 10466
_reflns_number_total 18367
_reflns_threshold_expression 'I > 2\s(I)'
_cod_data_source_file d0ce00650e2.cif
_cod_data_source_block platon_sq_CCDC1
_cod_database_code 7240790

loop_
_symmetry_equiv_pos_as_xyz
'x, y, z'
'-x, -y, -z'

loop_
_atom_site_label
_atom_site_type_symbol
_atom_site_fract_x
_atom_site_fract_y
_atom_site_fract_z
_atom_site_U_iso_or_equiv
_atom_site_adp_type
_atom_site_occupancy
_atom_site_site_symmetry_order
_atom_site_calc_flag
_atom_site_refinement_flags_posn
_atom_site_refinement_flags_adp
_atom_site_refinement_flags_occupancy
_atom_site_disorder_assembly
_atom_site_disorder_group
C50 C 0.0860(3) 0.4003(3) 0.3603(2) 0.0332(8) Uani 1 1 d . . . . .
C49 C 0.1205(4) 0.4876(3) 0.3155(3) 0.0563(14) Uani 1 1 d . . . . .
C34 C 0.1062(4) 0.2367(3) 0.0865(2) 0.0482(11) Uani 1 1 d . . . . .
C48 C 0.1969(4) 0.4998(4) 0.2487(3) 0.0713(19) Uani 1 1 d . . . . .
H48 H 0.220689 0.559761 0.219296 0.086 Uiso 1 1 calc R U . . .
C47 C 0.2383(4) 0.4258(3) 0.2246(3) 0.0530(13) Uani 1 1 d . . . . .
N201 N -0.3389(3) 0.4513(3) 0.5888(2) 0.0468(9) Uani 1 1 d . . . . .
O201 O -0.3770(3) 0.6015(2) 0.5717(2) 0.0617(10) Uani 1 1 d . . . . .
O12 O 0.0856(3) 0.5656(2) 0.3337(2) 0.0863(16) Uani 1 1 d . . . . .
H12 H 0.031211 0.555801 0.365873 0.129 Uiso 1 1 calc R U . . .
C202 C -0.3282(8) 0.3625(5) 0.5898(4) 0.135(4) Uani 1 1 d . . . . .
H20A H -0.277093 0.332447 0.610716 0.202 Uiso 1 1 calc R U . . .
H20B H -0.387563 0.330106 0.621533 0.202 Uiso 1 1 calc R U . . .
H20C H -0.312351 0.360845 0.537816 0.202 Uiso 1 1 calc R U . . .
C203 C -0.3810(9) 0.5208(6) 0.5733(4) 0.152(5) Uani 1 1 d . . . . .
H203 H -0.432253 0.514005 0.557676 0.183 Uiso 1 1 calc R U . . .
C201 C -0.2546(6) 0.4614(6) 0.6142(5) 0.092(2) Uani 1 1 d . . . . .
H20D H -0.271095 0.507815 0.640108 0.137 Uiso 1 1 calc R U . . .
H20E H -0.198254 0.480543 0.569471 0.137 Uiso 1 1 calc R U . . .
H20F H -0.241361 0.402149 0.6491 0.137 Uiso 1 1 calc R U . . .
O301 O -0.5999(4) 0.1618(4) 0.9139(2) 0.1092(19) Uani 1 1 d . . . . .
N301 N -0.6598(4) 0.0786(4) 1.0381(3) 0.0842(17) Uani 1 1 d . . . . .
C301 C -0.7329(5) 0.0391(5) 1.1021(3) 0.084(2) Uani 1 1 d . . . . .
H30A H -0.708385 0.009601 1.145035 0.127 Uiso 1 1 calc R U . . .
H30B H -0.780213 0.086705 1.113546 0.127 Uiso 1 1 calc R U . . .
H30C H -0.762368 -0.007112 1.093493 0.127 Uiso 1 1 calc R U . . .
C303 C -0.6536(6) 0.1222(6) 0.9721(3) 0.096(2) Uani 1 1 d . . . . .
H303 H -0.71413 0.124836 0.965807 0.115 Uiso 1 1 calc R U . . .
O401 O 0.6100(5) 0.6008(5) 0.0682(3) 0.141(3) Uani 1 1 d . . . . .
C403 C 0.6066(6) 0.6214(5) 0.1185(4) 0.097(3) Uani 1 1 d . . . . .
H403 H 0.647851 0.669828 0.106184 0.116 Uiso 1 1 calc R U . . .
N401 N 0.5575(7) 0.5918(6) 0.1895(4) 0.143(4) Uani 1 1 d . . . . .
C302 C -0.5756(8) 0.0957(9) 1.0569(9) 0.180(6) Uani 1 1 d . . . . .
H30D H -0.581779 0.060149 1.110087 0.271 Uiso 1 1 calc R U . . .
H30E H -0.517088 0.076601 1.023555 0.271 Uiso 1 1 calc R U . . .
H30F H -0.573186 0.161428 1.04928 0.271 Uiso 1 1 calc R U . . .
C401 C 0.5712(9) 0.6349(9) 0.2464(5) 0.178(6) Uani 1 1 d . . . . .
H40A H 0.528938 0.6051 0.297724 0.267 Uiso 1 1 calc R U . . .
H40B H 0.637193 0.62557 0.246264 0.267 Uiso 1 1 calc R U . . .
H40C H 0.555971 0.70105 0.230591 0.267 Uiso 1 1 calc R U . . .
C402 C 0.4804(14) 0.5334(12) 0.2182(7) 0.259(11) Uani 1 1 d . . . . .
H40D H 0.453953 0.519907 0.273397 0.388 Uiso 1 1 calc R U . . .
H40E H 0.431604 0.563454 0.194464 0.388 Uiso 1 1 calc R U . . .
H40F H 0.501755 0.475824 0.20671 0.388 Uiso 1 1 calc R U . . .
O5 O -0.4976(2) 0.1335(2) 0.78690(17) 0.0476(8) Uani 1 1 d . . . . .
H5 H -0.527062 0.13808 0.830143 0.071 Uiso 1 1 calc R U . . .
C25 C 0.0040(3) 0.3845(3) 0.4351(2) 0.0323(8) Uani 1 1 d . . . . .
H25 H 0.008858 0.432079 0.457258 0.039 Uiso 1 1 calc R U . . .
C20 C -0.2433(3) 0.1339(3) 0.6949(2) 0.0304(8) Uani 1 1 d . . . . .
H20 H -0.198661 0.111947 0.656819 0.037 Uiso 1 1 calc R U . . .
O9 O 0.3197(2) 0.3318(2) 0.08009(17) 0.0538(9) Uani 1 1 d . . . . .
H9 H 0.333704 0.356818 0.032731 0.081 Uiso 1 1 calc R U . . .
O4 O -0.56470(19) 0.1533(2) 0.67203(17) 0.0474(8) Uani 1 1 d . . . . .
H4 H -0.544145 0.139167 0.709187 0.071 Uiso 1 1 calc R U . . .
O6 O -0.2494(2) 0.2573(2) 0.82319(16) 0.0465(8) Uani 1 1 d . . . . .
H6 H -0.292218 0.254823 0.864441 0.07 Uiso 1 1 calc R U . . .
C14 C -0.3753(3) 0.0724(3) 0.6705(2) 0.0305(8) Uani 1 1 d . . . . .
H14 H -0.436841 0.043866 0.706698 0.037 Uiso 1 1 calc R U . . .
C45 C 0.2452(3) 0.2559(3) 0.2386(2) 0.0315(8) Uani 1 1 d . . . . .
H45 H 0.313018 0.269932 0.207673 0.038 Uiso 1 1 calc R U . . .
C51 C 0.1272(3) 0.3282(2) 0.3324(2) 0.0286(8) Uani 1 1 d . . . . .
H51 H 0.101351 0.268771 0.360449 0.034 Uiso 1 1 calc R U . . .
C22 C -0.0416(3) 0.1952(3) 0.6324(2) 0.0326(8) Uani 1 1 d . . . . .
H22A H 0.02594 0.194991 0.628605 0.039 Uiso 1 1 calc R U . . .
H22B H -0.051758 0.139469 0.622471 0.039 Uiso 1 1 calc R U . . .
C31 C -0.0429(3) 0.0271(3) 0.7679(2) 0.0331(9) Uani 1 1 d . . . . .
H31 H -0.053169 0.013297 0.72796 0.04 Uiso 1 1 calc R U . . .
C38 C 0.1124(3) 0.2001(3) 0.2121(2) 0.0328(8) Uani 1 1 d . . . . .
H38 H 0.085916 0.171137 0.265378 0.039 Uiso 1 1 calc R U . . .
C15 C -0.3389(3) 0.1186(3) 0.7119(2) 0.0314(8) Uani 1 1 d . . . . .
C21 C -0.1041(3) 0.1901(3) 0.7145(2) 0.0321(8) Uani 1 1 d . . . . .
H21 H -0.097298 0.250015 0.720672 0.039 Uiso 1 1 calc R U . . .
O3 O -0.4593(2) 0.3185(2) 0.40777(17) 0.0491(8) Uani 1 1 d . . . . .
H3 H -0.515458 0.338659 0.419415 0.074 Uiso 1 1 calc R U . . .
C23 C -0.0622(3) 0.2799(3) 0.5713(2) 0.0340(8) Uani 1 1 d . . . . .
H23A H -0.062686 0.335458 0.58536 0.041 Uiso 1 1 calc R U . . .
H23B H -0.12578 0.274962 0.568353 0.041 Uiso 1 1 calc R U . . .
C32 C 0.0230(3) -0.1356(3) 0.8069(2) 0.0358(9) Uani 1 1 d . . . . .
H32 H 0.063289 -0.16767 0.839998 0.043 Uiso 1 1 calc R U . . .
C12 C -0.3976(3) 0.1420(3) 0.6015(2) 0.0343(9) Uani 1 1 d . . . . .
C13 C -0.3283(3) 0.1736(3) 0.5310(2) 0.0332(8) Uani 1 1 d . . . . .
H13 H -0.264616 0.15314 0.527411 0.04 Uiso 1 1 calc R U . . .
C6 C -0.1323(3) 0.3338(3) 0.4099(2) 0.0316(8) Uani 1 1 d . . . . .
H6A H -0.101048 0.275357 0.414282 0.038 Uiso 1 1 calc R U . . .
C8 C -0.3461(3) 0.2331(3) 0.4655(2) 0.0333(8) Uani 1 1 d . . . . .
C43 C 0.3011(3) 0.0869(3) 0.2827(2) 0.0356(9) Uani 1 1 d . . . . .
H43A H 0.365263 0.107573 0.24804 0.043 Uiso 1 1 calc R U . . .
H43B H 0.26917 0.066543 0.254668 0.043 Uiso 1 1 calc R U . . .
C9 C -0.4401(3) 0.2617(3) 0.4725(2) 0.0379(9) Uani 1 1 d . . . . .
C30 C -0.0049(3) -0.0421(3) 0.8180(2) 0.0363(9) Uani 1 1 d . . . . .
C19 C -0.2089(3) 0.1797(3) 0.7304(2) 0.0327(8) Uani 1 1 d . . . . .
C1 C -0.0897(3) 0.4014(3) 0.4198(2) 0.0321(8) Uani 1 1 d . . . . .
C37 C 0.1969(3) 0.2458(3) 0.1857(2) 0.0332(8) Uani 1 1 d . . . . .
C17 C -0.3722(3) 0.1964(3) 0.8050(2) 0.0400(10) Uani 1 1 d . . . . .
H17 H -0.417057 0.217724 0.843466 0.048 Uiso 1 1 calc R U . . .
C18 C -0.2775(3) 0.2115(3) 0.7860(2) 0.0367(9) Uani 1 1 d . . . . .
C7 C -0.2660(3) 0.2686(3) 0.3903(2) 0.0374(9) Uani 1 1 d . . . . .
H7 H -0.296291 0.296199 0.349329 0.045 Uiso 1 1 calc R U . . .
C16 C -0.4031(3) 0.1500(3) 0.7685(2) 0.0358(9) Uani 1 1 d . . . . .
C24 C 0.0119(3) 0.2903(3) 0.4935(2) 0.0320(8) Uani 1 1 d . . . . .
H24A H 0.003607 0.241259 0.474848 0.038 Uiso 1 1 calc R U . . .
H24B H 0.076089 0.282391 0.498838 0.038 Uiso 1 1 calc R U . . .
C10 C -0.5110(3) 0.2343(3) 0.5420(3) 0.0407(10) Uani 1 1 d . . . . .
H10 H -0.574499 0.25557 0.545829 0.049 Uiso 1 1 calc R U . . .
O10 O 0.0595(3) 0.2330(3) 0.03889(19) 0.0689(12) Uani 1 1 d . . . . .
H10A H 0.03025 0.183367 0.057351 0.103 Uiso 1 1 calc R U . . .
C46 C 0.2041(3) 0.3372(3) 0.2658(2) 0.0338(9) Uani 1 1 d . . . . .
C44 C 0.2456(3) 0.1664(3) 0.3058(2) 0.0353(9) Uani 1 1 d . . . . .
H44A H 0.272297 0.180161 0.340318 0.042 Uiso 1 1 calc R U . . .
H44B H 0.179171 0.147509 0.334869 0.042 Uiso 1 1 calc R U . . .
C26 C -0.0669(3) 0.1155(3) 0.7727(2) 0.0335(9) Uani 1 1 d . . . . .
C33 C 0.0642(3) 0.1942(3) 0.1649(2) 0.0364(9) Uani 1 1 d . . . . .
C5 C -0.2173(3) 0.3468(3) 0.3942(2) 0.0373(9) Uani 1 1 d . . . . .
C42 C 0.3103(3) 0.0060(3) 0.3510(2) 0.0343(8) Uani 1 1 d . . . . .
H42A H 0.24639 -0.01855 0.382731 0.041 Uiso 1 1 calc R U . . .
H42B H 0.33535 0.028303 0.382143 0.041 Uiso 1 1 calc R U . . .
O2 O -0.0963(3) 0.5540(2) 0.4234(2) 0.0617(10) Uani 1 1 d . . . . .
H2 H -0.119925 0.605506 0.404749 0.093 Uiso 1 1 calc R U . . .
C11 C -0.4898(3) 0.1767(3) 0.6051(2) 0.0375(9) Uani 1 1 d . . . . .
O7 O -0.0748(3) 0.2188(2) 0.8413(2) 0.0628(10) Uani 1 1 d . . . . .
H7A H -0.108755 0.213596 0.886225 0.094 Uiso 1 1 calc R U . . .
O8 O 0.0443(3) -0.0840(3) 0.93117(19) 0.0605(10) Uani 1 1 d . . . . .
H8 H 0.027219 -0.137266 0.939751 0.091 Uiso 1 1 calc R U . . .
C41 C 0.0853(3) -0.1254(3) 0.7238(2) 0.0408(10) Uani 1 1 d . . . . .
H41A H 0.045353 -0.09836 0.690316 0.049 Uiso 1 1 calc R U . . .
H41B H 0.135759 -0.081037 0.708708 0.049 Uiso 1 1 calc R U . . .
C40 C 0.1316(3) -0.2125(3) 0.7089(3) 0.0437(10) Uani 1 1 d . . . . .
H40G H 0.082552 -0.253756 0.714987 0.052 Uiso 1 1 calc R U . . .
H40H H 0.165462 -0.244952 0.746191 0.052 Uiso 1 1 calc R U . . .
C2 C -0.1368(3) 0.4860(3) 0.4133(3) 0.0445(10) Uani 1 1 d . . . . .
O11 O 0.3140(3) 0.4445(3) 0.1595(2) 0.0802(14) Uani 1 1 d . . . . .
H11 H 0.31354 0.409947 0.134938 0.12 Uiso 1 1 calc R U . . .
C39 C -0.2016(3) 0.1895(3) 0.3716(2) 0.0418(10) Uani 1 1 d . . . . .
H39A H -0.241862 0.138967 0.379842 0.05 Uiso 1 1 calc R U . . .
H39B H -0.165097 0.166242 0.408016 0.05 Uiso 1 1 calc R U . . .
C36 C 0.2353(3) 0.2872(3) 0.1073(2) 0.0439(10) Uani 1 1 d . . . . .
C27 C -0.0535(3) 0.1337(3) 0.8337(2) 0.0414(10) Uani 1 1 d . . . . .
C35 C 0.1893(4) 0.2831(4) 0.0586(2) 0.0523(12) Uani 1 1 d . . . . .
H35 H 0.21544 0.312797 0.005416 0.063 Uiso 1 1 calc R U . . .
C28 C -0.0192(3) 0.0654(3) 0.8858(2) 0.0455(11) Uani 1 1 d . . . . .
H28 H -0.012658 0.077866 0.927658 0.055 Uiso 1 1 calc R U . . .
C29 C 0.0059(3) -0.0211(3) 0.8784(2) 0.0444(10) Uani 1 1 d . . . . .
C4 C -0.2609(3) 0.4356(3) 0.3863(3) 0.0491(11) Uani 1 1 d . . . . .
C3 C -0.2220(4) 0.5032(3) 0.3962(3) 0.0574(13) Uani 1 1 d . . . . .
H3A H -0.252786 0.561796 0.391603 0.069 Uiso 1 1 calc R U . . .
O1 O -0.3440(3) 0.4585(3) 0.3708(3) 0.0664(10) Uani 1 1 d . . . . .
H1 H -0.344681 0.435746 0.338035 0.1 Uiso 1 1 calc R U . . .

loop_
_atom_site_aniso_label
_atom_site_aniso_U_11
_atom_site_aniso_U_22
_atom_site_aniso_U_33
_atom_site_aniso_U_23
_atom_site_aniso_U_13
_atom_site_aniso_U_12
C50 0.040(2) 0.0256(19) 0.0307(18) -0.0100(14) -0.0031(16) -0.0082(15)
C49 0.079(3) 0.032(2) 0.046(2) -0.0226(19) 0.014(2) -0.026(2)
C34 0.060(3) 0.050(3) 0.032(2) -0.0044(18) -0.015(2) -0.014(2)
C48 0.091(4) 0.039(3) 0.059(3) -0.024(2) 0.029(3) -0.036(3)
C47 0.069(3) 0.037(2) 0.041(2) -0.0166(19) 0.011(2) -0.024(2)
N201 0.049(2) 0.034(2) 0.054(2) -0.0169(17) -0.0087(18) 0.0016(16)
O201 0.068(2) 0.0351(19) 0.085(3) -0.0193(17) -0.034(2) 0.0124(16)
O12 0.107(3) 0.0329(18) 0.083(3) -0.0332(18) 0.039(2) -0.0320(19)
C202 0.202(10) 0.048(4) 0.072(4) -0.012(3) 0.037(5) 0.030(5)
C203 0.254(13) 0.068(5) 0.052(4) -0.002(3) 0.019(6) 0.043(6)
C201 0.091(5) 0.090(5) 0.112(6) -0.039(4) -0.052(5) 0.009(4)
O301 0.124(4) 0.113(4) 0.050(2) -0.031(2) 0.030(3) -0.008(3)
N301 0.073(3) 0.079(4) 0.060(3) -0.006(3) 0.004(3) 0.020(3)
C301 0.105(5) 0.070(4) 0.047(3) -0.013(3) 0.002(3) 0.016(4)
C303 0.084(5) 0.134(7) 0.044(3) -0.022(4) 0.009(3) -0.015(4)
O401 0.196(7) 0.162(6) 0.049(3) -0.036(3) 0.022(3) -0.109(5)
C403 0.118(6) 0.083(5) 0.044(3) -0.002(3) 0.007(4) 0.008(4)
N401 0.166(8) 0.126(6) 0.051(3) 0.007(4) 0.029(4) 0.008(5)
C302 0.120(8) 0.131(10) 0.278(17) -0.019(10) -0.090(10) -0.017(7)
C401 0.178(11) 0.227(14) 0.063(5) -0.029(7) -0.017(6) 0.106(10)
C402 0.36(2) 0.256(18) 0.107(8) -0.059(10) 0.068(12) -0.221(19)
O5 0.0319(15) 0.068(2) 0.0390(16) -0.0257(15) 0.0022(12) -0.0009(14)
C25 0.035(2) 0.031(2) 0.0304(18) -0.0126(15) -0.0045(15) -0.0078(15)
C20 0.033(2) 0.0313(19) 0.0275(17) -0.0141(14) -0.0036(15) -0.0059(15)
O9 0.056(2) 0.063(2) 0.0330(15) -0.0083(15) 0.0014(14) -0.0303(17)
O4 0.0248(14) 0.068(2) 0.0464(17) -0.0206(16) -0.0030(12) -0.0067(14)
O6 0.064(2) 0.0432(17) 0.0316(14) -0.0207(13) -0.0020(14) -0.0096(15)
C14 0.0232(17) 0.0296(19) 0.042(2) -0.0174(16) -0.0066(15) -0.0036(14)
C45 0.0324(19) 0.0303(19) 0.0313(18) -0.0121(15) -0.0027(15) -0.0121(15)
C51 0.0314(19) 0.0224(17) 0.0314(18) -0.0081(14) -0.0083(15) -0.0044(14)
C22 0.037(2) 0.036(2) 0.0293(18) -0.0157(15) -0.0067(15) -0.0109(16)
C31 0.039(2) 0.040(2) 0.0235(16) -0.0140(15) -0.0032(15) -0.0173(17)
C38 0.041(2) 0.033(2) 0.0244(17) -0.0140(15) -0.0028(15) -0.0058(16)
C15 0.0325(19) 0.0267(19) 0.0320(18) -0.0133(15) -0.0015(15) -0.0039(15)
C21 0.041(2) 0.0308(19) 0.0294(18) -0.0156(15) -0.0054(16) -0.0145(16)
O3 0.0383(17) 0.067(2) 0.0457(17) -0.0192(15) -0.0144(14) -0.0063(15)
C23 0.031(2) 0.033(2) 0.038(2) -0.0146(16) -0.0056(16) -0.0067(15)
C32 0.037(2) 0.046(2) 0.0278(18) -0.0167(16) -0.0057(16) -0.0082(17)
C12 0.0266(19) 0.038(2) 0.042(2) -0.0198(17) -0.0038(16) -0.0103(15)
C13 0.0261(18) 0.035(2) 0.043(2) -0.0199(17) -0.0057(16) -0.0081(15)
C6 0.034(2) 0.0298(19) 0.0292(18) -0.0124(15) -0.0051(15) -0.0013(15)
C8 0.0295(19) 0.039(2) 0.042(2) -0.0238(17) -0.0107(16) -0.0086(16)
C43 0.034(2) 0.036(2) 0.036(2) -0.0169(16) -0.0042(16) -0.0046(16)
C9 0.035(2) 0.047(2) 0.041(2) -0.0234(18) -0.0135(17) -0.0052(18)
C30 0.039(2) 0.045(2) 0.0272(18) -0.0147(16) -0.0056(16) -0.0132(18)
C19 0.043(2) 0.0277(19) 0.0268(17) -0.0125(14) -0.0035(16) -0.0076(16)
C1 0.036(2) 0.0272(19) 0.0341(19) -0.0098(15) -0.0095(16) -0.0076(15)
C37 0.040(2) 0.0268(19) 0.0305(18) -0.0105(14) -0.0039(16) -0.0083(16)
C17 0.042(2) 0.038(2) 0.034(2) -0.0172(17) -0.0010(17) 0.0058(18)
C18 0.052(2) 0.029(2) 0.0296(18) -0.0149(15) -0.0064(17) -0.0047(17)
C7 0.032(2) 0.047(2) 0.040(2) -0.0216(18) -0.0094(17) -0.0073(17)
C16 0.035(2) 0.037(2) 0.0325(19) -0.0147(16) -0.0043(16) 0.0013(16)
C24 0.033(2) 0.0284(19) 0.0345(19) -0.0115(15) -0.0076(16) -0.0056(15)
C10 0.026(2) 0.051(3) 0.055(3) -0.026(2) -0.0141(18) -0.0041(17)
O10 0.077(3) 0.089(3) 0.0399(18) -0.0039(17) -0.0204(18) -0.042(2)
C46 0.043(2) 0.0260(19) 0.0291(18) -0.0086(14) -0.0029(16) -0.0118(16)
C44 0.041(2) 0.030(2) 0.036(2) -0.0146(16) -0.0071(17) -0.0090(16)
C26 0.041(2) 0.039(2) 0.0280(17) -0.0169(15) -0.0077(16) -0.0153(17)
C33 0.043(2) 0.033(2) 0.035(2) -0.0175(16) -0.0055(17) -0.0069(17)
C5 0.036(2) 0.037(2) 0.037(2) -0.0126(17) -0.0064(17) -0.0085(17)
C42 0.031(2) 0.039(2) 0.037(2) -0.0190(17) -0.0061(16) -0.0058(16)
O2 0.061(2) 0.0263(16) 0.114(3) -0.0267(18) -0.046(2) 0.0032(14)
C11 0.028(2) 0.046(2) 0.046(2) -0.0250(19) -0.0081(17) -0.0069(17)
O7 0.094(3) 0.050(2) 0.067(2) -0.0395(18) -0.032(2) 0.0011(19)
O8 0.092(3) 0.058(2) 0.0454(18) -0.0202(16) -0.0373(19) 0.005(2)
C41 0.043(2) 0.045(2) 0.037(2) -0.0206(18) -0.0031(18) -0.0143(18)
C40 0.038(2) 0.049(3) 0.048(2) -0.025(2) -0.0057(19) -0.0094(19)
C2 0.049(3) 0.029(2) 0.063(3) -0.0175(19) -0.023(2) -0.0053(18)
O11 0.102(3) 0.047(2) 0.062(2) -0.0279(17) 0.036(2) -0.043(2)
C39 0.034(2) 0.046(2) 0.047(2) -0.0228(19) -0.0042(18) -0.0108(18)
C36 0.050(3) 0.042(2) 0.032(2) -0.0104(17) 0.0000(18) -0.0155(19)
C27 0.051(3) 0.046(2) 0.039(2) -0.0241(19) -0.0163(19) -0.0064(19)
C35 0.058(3) 0.063(3) 0.027(2) -0.0020(19) -0.0072(19) -0.019(2)
C28 0.062(3) 0.050(3) 0.036(2) -0.0228(19) -0.018(2) -0.008(2)
C29 0.056(3) 0.054(3) 0.0294(19) -0.0166(18) -0.0146(19) -0.009(2)
C4 0.043(3) 0.044(3) 0.063(3) -0.012(2) -0.023(2) -0.005(2)
C3 0.055(3) 0.028(2) 0.088(4) -0.010(2) -0.030(3) 0.001(2)
O1 0.053(2) 0.056(2) 0.099(3) -0.020(2) -0.043(2) 0.0056(17)

loop_
_atom_type_symbol
_atom_type_description
_atom_type_scat_dispersion_real
_atom_type_scat_dispersion_imag
_atom_type_scat_source
C C 0.0033 0.0016 'International Tables Vol C Tables 4.2.6.8 and 6.1.1.4'
H H 0 0 'International Tables Vol C Tables 4.2.6.8 and 6.1.1.4'
O O 0.0106 0.006 'International Tables Vol C Tables 4.2.6.8 and 6.1.1.4'
N N 0.0061 0.0033 'International Tables Vol C Tables 4.2.6.8 and 6.1.1.4'
Cl Cl 0.1484 0.1585 'International Tables Vol C Tables 4.2.6.8 and 6.1.1.4'

loop_
_geom_angle_atom_site_label_1
_geom_angle_atom_site_label_2
_geom_angle_atom_site_label_3
_geom_angle
_geom_angle_site_symmetry_1
_geom_angle_site_symmetry_3
_geom_angle_publ_flag
C49 C50 C51 116.6(4) . . ?
C49 C50 C25 121.8(4) . . ?
C51 C50 C25 121.6(3) . . ?
O12 C49 C50 123.7(4) . . ?
O12 C49 C48 115.7(4) . . ?
C50 C49 C48 120.6(4) . . ?
C35 C34 O10 121.0(4) . . ?
C35 C34 C33 121.2(4) . . ?
O10 C34 C33 117.7(4) . . ?
C47 C48 C49 120.9(4) . . ?
O11 C47 C48 116.4(4) . . ?
O11 C47 C46 122.6(4) . . ?
C48 C47 C46 120.9(4) . . ?
C203 N201 C202 145.8(10) . . ?
C203 N201 C201 112.0(8) . . ?
C202 N201 C201 102.1(7) . . ?
N201 C203 O201 137.2(14) . . ?
C303 N301 C301 134.5(7) . . ?
C303 N301 C302 110.7(8) . . ?
C301 N301 C302 112.1(8) . . ?
O301 C303 N301 142.4(9) . . ?
O401 C403 N401 132.3(10) . . ?
C403 N401 C402 123.6(11) . . ?
C403 N401 C401 119.6(10) . . ?
C402 N401 C401 115.9(8) . . ?
C1 C25 C50 110.3(3) . . ?
C1 C25 C24 113.4(3) . . ?
C50 C25 C24 112.2(3) . . ?
C15 C20 C19 124.1(3) . . ?
C15 C14 C12 111.8(3) . . ?
C15 C14 C42 113.7(3) . 2_556 ?
C12 C14 C42 111.1(3) . 2_556 ?
C46 C45 C37 111.1(3) . . ?
C46 C45 C44 111.8(3) . . ?
C37 C45 C44 113.5(3) . . ?
C50 C51 C46 124.6(3) . . ?
C23 C22 C21 113.7(3) . . ?
C30 C31 C26 124.2(3) . . ?
C37 C38 C33 123.6(3) . . ?
C16 C15 C20 117.2(4) . . ?
C16 C15 C14 119.5(3) . . ?
C20 C15 C14 123.3(3) . . ?
C19 C21 C26 111.4(3) . . ?
C19 C21 C22 114.2(3) . . ?
C26 C21 C22 110.7(3) . . ?
C22 C23 C24 111.5(3) . . ?
C30 C32 C33 110.8(3) . 2_556 ?
C30 C32 C41 111.2(3) . . ?
C33 C32 C41 114.1(3) 2_556 . ?
C13 C12 C11 116.1(4) . . ?
C13 C12 C14 122.3(4) . . ?
C11 C12 C14 121.7(3) . . ?
C8 C13 C12 124.3(4) . . ?
C5 C6 C1 123.9(4) . . ?
C13 C8 C9 116.5(4) . . ?
C13 C8 C7 121.8(4) . . ?
C9 C8 C7 121.6(4) . . ?
C44 C43 C42 112.1(3) . . ?
O3 C9 C10 121.6(4) . . ?
O3 C9 C8 117.2(4) . . ?
C10 C9 C8 121.2(4) . . ?
C31 C30 C29 116.7(4) . . ?
C31 C30 C32 120.9(3) . . ?
C29 C30 C32 122.4(4) . . ?
C20 C19 C18 116.0(4) . . ?
C20 C19 C21 123.0(3) . . ?
C18 C19 C21 120.9(3) . . ?
C2 C1 C6 117.0(4) . . ?
C2 C1 C25 121.2(3) . . ?
C6 C1 C25 121.9(3) . . ?
C38 C37 C36 117.5(4) . . ?
C38 C37 C45 122.6(3) . . ?
C36 C37 C45 119.8(3) . . ?
C18 C17 C16 120.4(4) . . ?
O6 C18 C17 119.0(4) . . ?
O6 C18 C19 119.5(4) . . ?
C17 C18 C19 121.5(4) . . ?
C39 C7 C8 110.7(3) . . ?
C39 C7 C5 115.9(3) . . ?
C8 C7 C5 108.2(3) . . ?
O5 C16 C17 121.5(3) . . ?
O5 C16 C15 117.7(4) . . ?
C17 C16 C15 120.8(4) . . ?
C23 C24 C25 112.0(3) . . ?
C11 C10 C9 120.1(4) . . ?
C47 C46 C51 116.3(4) . . ?
C47 C46 C45 121.9(3) . . ?
C51 C46 C45 121.8(3) . . ?
C43 C44 C45 114.6(3) . . ?
C31 C26 C27 116.9(4) . . ?
C31 C26 C21 122.2(3) . . ?
C27 C26 C21 120.8(4) . . ?
C38 C33 C34 116.5(4) . . ?
C38 C33 C32 123.5(3) . 2_556 ?
C34 C33 C32 119.5(4) . 2_556 ?
C6 C5 C4 116.6(4) . . ?
C6 C5 C7 122.4(4) . . ?
C4 C5 C7 120.9(4) . . ?
C43 C42 C14 113.6(3) . 2_556 ?
C10 C11 O4 116.3(4) . . ?
C10 C11 C12 121.7(4) . . ?
O4 C11 C12 122.0(4) . . ?
C40 C41 C32 116.2(4) . . ?
C41 C40 C39 109.9(4) . 2_556 ?
C1 C2 O2 118.0(4) . . ?
C1 C2 C3 121.4(4) . . ?
O2 C2 C3 120.6(4) . . ?
C7 C39 C40 115.8(4) . 2_556 ?
O9 C36 C35 121.3(4) . . ?
O9 C36 C37 118.2(4) . . ?
C35 C36 C37 120.6(4) . . ?
O7 C27 C28 119.9(4) . . ?
O7 C27 C26 119.9(4) . . ?
C28 C27 C26 120.1(4) . . ?
C34 C35 C36 120.5(4) . . ?
C27 C28 C29 121.3(4) . . ?
C28 C29 O8 117.4(4) . . ?
C28 C29 C30 120.6(4) . . ?
O8 C29 C30 122.0(4) . . ?
O1 C4 C3 115.6(4) . . ?
O1 C4 C5 123.2(4) . . ?
C3 C4 C5 121.2(4) . . ?
C4 C3 C2 119.9(4) . . ?

loop_
_geom_bond_atom_site_label_1
_geom_bond_atom_site_label_2
_geom_bond_distance
_geom_bond_site_symmetry_2
_geom_bond_publ_flag
C50 C49 1.389(5) . ?
C50 C51 1.393(5) . ?
C50 C25 1.531(5) . ?
C49 O12 1.364(6) . ?
C49 C48 1.394(6) . ?
C34 C35 1.369(7) . ?
C34 O10 1.369(6) . ?
C34 C33 1.403(6) . ?
C48 C47 1.380(7) . ?
C47 O11 1.365(5) . ?
C47 C46 1.394(5) . ?
N201 C203 1.169(9) . ?
N201 C202 1.357(8) . ?
N201 C201 1.554(8) . ?
O201 C203 1.249(10) . ?
O301 C303 1.166(7) . ?
N301 C303 1.220(8) . ?
N301 C301 1.369(8) . ?
N301 C302 1.511(13) . ?
O401 C403 1.128(9) . ?
C403 N401 1.288(8) . ?
N401 C402 1.400(15) . ?
N401 C401 1.571(16) . ?
O5 C16 1.375(5) . ?
C25 C1 1.507(6) . ?
C25 C24 1.534(5) . ?
C20 C15 1.391(5) . ?
C20 C19 1.397(5) . ?
O9 C36 1.374(5) . ?
O4 C11 1.380(5) . ?
O6 C18 1.369(5) . ?
C14 C15 1.515(5) . ?
C14 C12 1.524(6) . ?
C14 C42 1.535(5) 2_556 ?
C45 C46 1.513(5) . ?
C45 C37 1.517(5) . ?
C45 C44 1.552(5) . ?
C51 C46 1.400(5) . ?
C22 C23 1.521(6) . ?
C22 C21 1.552(5) . ?
C31 C30 1.390(6) . ?
C31 C26 1.394(6) . ?
C38 C37 1.384(5) . ?
C38 C33 1.391(6) . ?
C15 C16 1.389(5) . ?
C21 C19 1.513(6) . ?
C21 C26 1.518(6) . ?
O3 C9 1.375(5) . ?
C23 C24 1.527(5) . ?
C32 C30 1.519(6) . ?
C32 C33 1.524(6) 2_556 ?
C32 C41 1.552(5) . ?
C12 C13 1.392(5) . ?
C12 C11 1.401(6) . ?
C13 C8 1.391(6) . ?
C6 C5 1.384(6) . ?
C6 C1 1.398(5) . ?
C8 C9 1.394(6) . ?
C8 C7 1.532(5) . ?
C43 C44 1.507(6) . ?
C43 C42 1.520(6) . ?
C9 C10 1.385(6) . ?
C30 C29 1.404(5) . ?
C19 C18 1.405(5) . ?
C1 C2 1.386(6) . ?
C37 C36 1.394(5) . ?
C17 C18 1.372(6) . ?
C17 C16 1.389(6) . ?
C7 C39 1.523(6) . ?
C7 C5 1.534(6) . ?
C10 C11 1.368(6) . ?
C26 C27 1.411(5) . ?
C5 C4 1.421(6) . ?
O2 C2 1.386(5) . ?
O7 C27 1.361(5) . ?
O8 C29 1.385(6) . ?
C41 C40 1.506(6) . ?
C40 C39 1.525(6) 2_556 ?
C2 C3 1.398(7) . ?
C36 C35 1.382(7) . ?
C27 C28 1.377(7) . ?
C28 C29 1.385(7) . ?
C4 O1 1.355(6) . ?
C4 C3 1.365(7) . ?
